data_7016547
loop_
_publ_author_name
'Hallett, Andrew J.'
'Angharad Baber, R.'
'Guy Orpen, A.'
'Ward, Benjamin D.'

_publ_section_title
;
 The co-ordination chemistry of tris(3,5-dimethylpyrazolyl)methane
 manganese carbonyl complexes: Synthetic, electrochemical and DFT
 studies.
;
_journal_issue 36
_journal_name_full 'Dalton transactions (Cambridge, England : 2003)'
_journal_page_first 9276
_journal_page_last 9283
_journal_paper_doi 10.1039/c1dt10828j
_journal_volume 40
_journal_year 2011
_chemical_formula_moiety 'C21 H31 Mn N6 O2 P1, F6 P'
_chemical_formula_sum 'C21 H31 F6 Mn N6 O2 P2'
_chemical_formula_weight 630.40
_chemical_name_systematic
;
?
;
_space_group_IT_number 19
_symmetry_cell_setting orthorhombic
_symmetry_space_group_name_Hall 'P 2ac 2ab'
_symmetry_space_group_name_H-M 'P 21 21 21'
_atom_sites_solution_hydrogens geom
_atom_sites_solution_primary direct
_atom_sites_solution_secondary difmap
_audit_creation_method SHELXL-97
_cell_angle_alpha 90.00
_cell_angle_beta 90.00
_cell_angle_gamma 90.00
_cell_formula_units_Z 4
_cell_length_a 12.6906(7)
_cell_length_b 12.9537(7)
_cell_length_c 17.4956(10)
_cell_measurement_reflns_used 1919
_cell_measurement_temperature 173(2)
_cell_measurement_theta_max 17.26
_cell_measurement_theta_min 2.25
_cell_volume 2876.1(3)
_computing_cell_refinement 'Bruker SMART'
_computing_data_collection 'Bruker SMART'
_computing_data_reduction 'Bruker SAINT'
_computing_molecular_graphics 'Bruker SHELXTL'
_computing_publication_material 'Bruker SHELXTL'
_computing_structure_refinement 'Bruker SHELXTL'
_computing_structure_solution 'Bruker SHELXTL'
_diffrn_ambient_temperature 173(2)
_diffrn_detector_area_resol_mean 8.5
_diffrn_measured_fraction_theta_full 1.000
_diffrn_measured_fraction_theta_max 1.000
_diffrn_measurement_device_type 'CCD area detector'
_diffrn_measurement_method 'phi and omega scans'
_diffrn_radiation_monochromator graphite
_diffrn_radiation_source 'fine-focus sealed tube'
_diffrn_radiation_type MoK\a
_diffrn_radiation_wavelength 0.71073
_diffrn_reflns_av_R_equivalents 0.0489
_diffrn_reflns_av_sigmaI/netI 0.0491
_diffrn_reflns_limit_h_max 13
_diffrn_reflns_limit_h_min -14
_diffrn_reflns_limit_k_max 14
_diffrn_reflns_limit_k_min -13
_diffrn_reflns_limit_l_max 19
_diffrn_reflns_limit_l_min -15
_diffrn_reflns_number 13045
_diffrn_reflns_theta_full 23.26
_diffrn_reflns_theta_max 23.26
_diffrn_reflns_theta_min 1.96
_exptl_absorpt_coefficient_mu 0.639
_exptl_absorpt_correction_T_max 0.986
_exptl_absorpt_correction_T_min 0.925
_exptl_absorpt_correction_type multi-scan
_exptl_absorpt_process_details 'SADABS V2.05'
_exptl_crystal_colour orange
_exptl_crystal_density_diffrn 1.456
_exptl_crystal_density_method 'not measured'
_exptl_crystal_description block
_exptl_crystal_F_000 1296
_exptl_crystal_size_max 0.30
_exptl_crystal_size_mid 0.10
_exptl_crystal_size_min 0.025
_refine_diff_density_max 0.405
_refine_diff_density_min -0.371
_refine_diff_density_rms 0.059
_refine_ls_abs_structure_details 'Flack H D (1983), Acta Cryst. A39, 876-881'
_refine_ls_abs_structure_Flack 0.07(4)
_refine_ls_extinction_method none
_refine_ls_goodness_of_fit_ref 1.151
_refine_ls_hydrogen_treatment constr
_refine_ls_matrix_type full
_refine_ls_number_parameters 353
_refine_ls_number_reflns 4118
_refine_ls_number_restraints 15
_refine_ls_restrained_S_all 1.164
_refine_ls_R_factor_all 0.0777
_refine_ls_R_factor_gt 0.0642
_refine_ls_shift/su_max 0.001
_refine_ls_shift/su_mean 0.000
_refine_ls_structure_factor_coef Fsqd
_refine_ls_weighting_details 'calc w=1/[\s^2^(Fo^2^)+(0.0675P)^2^+0.9669P] where P=(Fo^2^+2Fc^2^)/3'
_refine_ls_weighting_scheme calc
_refine_ls_wR_factor_gt 0.1493
_refine_ls_wR_factor_ref 0.1575
_reflns_number_gt 3402
_reflns_number_total 4118
_reflns_threshold_expression >2sigma(I)
_cod_data_source_file c1dt10828j.txt
_cod_data_source_block 2+
_cod_original_sg_symbol_Hall 'P 2ab 2ac'
_cod_original_sg_symbol_H-M P212121
_cod_database_code 7016547

loop_
_symmetry_equiv_pos_as_xyz
'x, y, z'
'-x+1/2, -y, z+1/2'
'-x, y+1/2, -z+1/2'
'x+1/2, -y+1/2, -z'

loop_
_atom_site_label
_atom_site_type_symbol
_atom_site_fract_x
_atom_site_fract_y
_atom_site_fract_z
_atom_site_U_iso_or_equiv
_atom_site_adp_type
_atom_site_occupancy
_atom_site_symmetry_multiplicity
_atom_site_calc_flag
_atom_site_refinement_flags
Mn1 Mn -0.00693(7) 0.75816(6) 0.13140(5) 0.0565(3) Uani 1 1 d .
P1 P 0.12508(17) 0.87766(16) 0.11790(14) 0.0766(6) Uani 1 1 d .
O2 O -0.1734(5) 0.9132(4) 0.1197(4) 0.108(2) Uani 1 1 d .
O1 O -0.0241(5) 0.8120(5) 0.2933(3) 0.120(2) Uani 1 1 d .
N1 N -0.1082(4) 0.6335(4) 0.1297(4) 0.0581(14) Uani 1 1 d .
N4 N -0.0816(4) 0.5501(4) 0.0861(3) 0.0482(13) Uani 1 1 d .
N2 N 0.1031(4) 0.6362(4) 0.1478(3) 0.0559(15) Uani 1 1 d .
N5 N 0.1056(4) 0.5610(4) 0.0946(3) 0.0568(14) Uani 1 1 d .
N3 N -0.0056(4) 0.7312(3) 0.0125(3) 0.0581(12) Uani 1 1 d .
N6 N 0.0150(4) 0.6325(3) -0.0120(3) 0.0514(12) Uani 1 1 d .
C16 C -0.2012(5) 0.6120(6) 0.1595(4) 0.0637(19) Uani 1 1 d .
C17 C -0.2332(5) 0.5129(6) 0.1372(4) 0.0674(19) Uani 1 1 d .
H2 H -0.2950 0.4793 0.1513 0.081 Uiso 1 1 calc R
C18 C -0.1556(6) 0.4753(6) 0.0905(4) 0.067(2) Uani 1 1 d .
C19 C -0.2579(6) 0.6824(7) 0.2117(5) 0.096(3) Uani 1 1 d .
H4A H -0.2839 0.6441 0.2547 0.144 Uiso 1 1 calc R
H4B H -0.3159 0.7135 0.1851 0.144 Uiso 1 1 calc R
H4C H -0.2107 0.7353 0.2292 0.144 Uiso 1 1 calc R
C20 C -0.1477(6) 0.3734(6) 0.0513(5) 0.082(2) Uani 1 1 d .
H5A H -0.1533 0.3831 -0.0029 0.124 Uiso 1 1 calc R
H5B H -0.2037 0.3293 0.0685 0.124 Uiso 1 1 calc R
H5C H -0.0811 0.3422 0.0631 0.124 Uiso 1 1 calc R
C21 C 0.1733(5) 0.6035(5) 0.2006(4) 0.0624(17) Uani 1 1 d .
C7 C 0.2171(6) 0.5109(6) 0.1790(5) 0.075(2) Uani 1 1 d .
H7 H 0.2679 0.4745 0.2062 0.090 Uiso 1 1 calc R
C8 C 0.1736(5) 0.4811(5) 0.1111(4) 0.0604(19) Uani 1 1 d .
C9 C 0.1930(6) 0.6558(7) 0.2753(4) 0.090(2) Uani 1 1 d .
H9A H 0.1609 0.7229 0.2749 0.135 Uiso 1 1 calc R
H9B H 0.2675 0.6629 0.2832 0.135 Uiso 1 1 calc R
H9C H 0.1633 0.6153 0.3159 0.135 Uiso 1 1 calc R
C10 C 0.1891(6) 0.3884(6) 0.0621(5) 0.085(2) Uani 1 1 d .
H10A H 0.2399 0.3435 0.0854 0.128 Uiso 1 1 calc R
H10B H 0.2141 0.4094 0.0127 0.128 Uiso 1 1 calc R
H10C H 0.1234 0.3526 0.0565 0.128 Uiso 1 1 calc R
C11 C -0.0219(6) 0.7845(5) -0.0520(4) 0.0646(18) Uani 1 1 d .
C12 C -0.0101(6) 0.7224(5) -0.1146(3) 0.0680(17) Uani 1 1 d .
H12 H -0.0165 0.7428 -0.1653 0.082 Uiso 1 1 calc R
C13 C 0.0124(6) 0.6258(5) -0.0897(3) 0.0625(16) Uani 1 1 d .
C14 C -0.0511(8) 0.8950(6) -0.0538(5) 0.104(3) Uani 1 1 d .
H14A H -0.1254 0.9015 -0.0628 0.156 Uiso 1 1 calc R
H14B H -0.0131 0.9290 -0.0940 0.156 Uiso 1 1 calc R
H14C H -0.0336 0.9263 -0.0057 0.156 Uiso 1 1 calc R
C15 C 0.0355(7) 0.5267(6) -0.1308(4) 0.090(3) Uani 1 1 d .
H15A H 0.1039 0.5020 -0.1161 0.136 Uiso 1 1 calc R
H15B H 0.0342 0.5385 -0.1849 0.136 Uiso 1 1 calc R
H15C H -0.0167 0.4761 -0.1176 0.136 Uiso 1 1 calc R
C3 C 0.0178(4) 0.5516(4) 0.0435(3) 0.0496(14) Uani 1 1 d .
H16 H 0.0244 0.4858 0.0162 0.060 Uiso 1 1 calc R
C2 C -0.1067(7) 0.8513(6) 0.1223(5) 0.079(2) Uani 1 1 d .
C1 C -0.0147(6) 0.7867(6) 0.2293(5) 0.082(2) Uani 1 1 d .
C6 C 0.2288(7) 0.8817(7) 0.1900(5) 0.104(3) Uani 1 1 d .
H19A H 0.2818 0.9305 0.1748 0.156 Uiso 1 1 calc R
H19B H 0.2599 0.8145 0.1949 0.156 Uiso 1 1 calc R
H19C H 0.1993 0.9023 0.2381 0.156 Uiso 1 1 calc R
C4 C 0.0887(10) 1.0110(6) 0.1195(8) 0.172(6) Uani 1 1 d .
H20A H 0.0596 1.0279 0.1685 0.258 Uiso 1 1 calc R
H20B H 0.0372 1.0239 0.0805 0.258 Uiso 1 1 calc R
H20C H 0.1499 1.0528 0.1103 0.258 Uiso 1 1 calc R
C5 C 0.2090(8) 0.8581(9) 0.0342(5) 0.135(4) Uani 1 1 d .
H21A H 0.1721 0.8800 -0.0109 0.203 Uiso 1 1 calc R
H21B H 0.2266 0.7863 0.0298 0.203 Uiso 1 1 calc R
H21C H 0.2724 0.8979 0.0397 0.203 Uiso 1 1 calc R
P2 P 0.49684(18) 0.78826(14) 0.36607(12) 0.0779(6) Uani 1 1 d D
F1 F 0.4354(8) 0.7172(6) 0.4191(4) 0.205(4) Uani 1 1 d D
F2 F 0.5673(6) 0.8500(6) 0.3134(4) 0.187(3) Uani 1 1 d D
F3 F 0.4035(7) 0.8434(8) 0.3401(9) 0.317(7) Uani 1 1 d D
F4 F 0.5217(11) 0.8588(5) 0.4306(4) 0.268(6) Uani 1 1 d D
F5 F 0.5919(7) 0.7200(6) 0.3823(5) 0.200(4) Uani 1 1 d D
F6 F 0.4736(5) 0.7101(4) 0.2993(3) 0.144(2) Uani 1 1 d D

loop_
_atom_site_aniso_label
_atom_site_aniso_U_11
_atom_site_aniso_U_22
_atom_site_aniso_U_33
_atom_site_aniso_U_23
_atom_site_aniso_U_13
_atom_site_aniso_U_12
Mn1 0.0526(5) 0.0595(5) 0.0574(6) -0.0035(4) 0.0033(5) 0.0044(5)
P1 0.0819(13) 0.0652(11) 0.0827(16) -0.0012(12) 0.0006(13) -0.0148(10)
O2 0.099(4) 0.083(4) 0.142(6) 0.000(4) 0.004(4) 0.040(3)
O1 0.113(5) 0.178(6) 0.067(3) -0.040(4) 0.007(4) 0.019(5)
N1 0.044(3) 0.067(3) 0.064(4) 0.005(3) 0.010(3) 0.000(3)
N4 0.040(3) 0.053(3) 0.051(3) 0.007(3) 0.008(2) 0.000(3)
N2 0.051(3) 0.059(3) 0.058(4) -0.004(3) 0.007(3) -0.004(3)
N5 0.045(3) 0.064(3) 0.061(4) 0.006(3) -0.003(3) 0.007(3)
N3 0.064(3) 0.053(3) 0.057(3) 0.001(2) -0.002(3) 0.012(3)
N6 0.055(3) 0.048(3) 0.051(3) 0.006(2) 0.002(3) -0.001(3)
C16 0.043(4) 0.098(5) 0.051(4) 0.012(4) 0.008(3) 0.008(4)
C17 0.051(4) 0.081(5) 0.071(5) 0.013(4) -0.004(4) -0.011(4)
C18 0.059(4) 0.076(5) 0.065(5) 0.015(4) -0.003(4) -0.008(4)
C19 0.070(5) 0.124(7) 0.095(6) -0.006(5) 0.029(5) 0.011(5)
C20 0.078(5) 0.071(5) 0.097(6) 0.006(5) -0.004(5) -0.016(4)
C21 0.057(4) 0.067(4) 0.063(4) 0.007(4) -0.012(4) 0.001(3)
C7 0.064(5) 0.082(5) 0.080(6) 0.022(4) -0.012(4) 0.010(4)
C8 0.043(4) 0.059(4) 0.079(5) 0.018(4) 0.009(4) 0.010(3)
C9 0.083(6) 0.109(6) 0.079(5) -0.002(5) -0.021(5) -0.003(5)
C10 0.083(6) 0.076(5) 0.097(6) -0.007(5) -0.006(5) 0.020(4)
C11 0.075(5) 0.057(4) 0.062(4) 0.015(3) -0.006(4) 0.004(3)
C12 0.079(4) 0.074(4) 0.051(4) 0.020(3) -0.010(4) -0.013(4)
C13 0.069(4) 0.070(4) 0.049(3) 0.001(3) 0.002(4) -0.006(4)
C14 0.141(8) 0.071(5) 0.099(7) 0.022(5) 0.000(6) 0.014(5)
C15 0.123(8) 0.086(5) 0.062(5) -0.011(4) 0.017(5) -0.003(5)
C3 0.044(3) 0.056(3) 0.049(3) -0.002(3) 0.003(3) 0.000(3)
C2 0.095(6) 0.074(5) 0.069(5) -0.009(4) -0.011(5) 0.006(4)
C1 0.059(4) 0.101(5) 0.085(5) -0.019(4) 0.009(4) -0.001(5)
C6 0.098(6) 0.120(6) 0.094(6) -0.012(6) -0.012(5) -0.036(6)
C4 0.159(11) 0.063(5) 0.293(19) 0.002(9) -0.033(12) -0.018(6)
C5 0.135(8) 0.180(10) 0.090(7) 0.008(7) 0.041(6) -0.076(8)
P2 0.0758(12) 0.0716(10) 0.0862(13) 0.0157(10) -0.0109(15) -0.0113(12)
F1 0.311(10) 0.166(6) 0.137(5) -0.006(5) 0.107(6) -0.106(6)
F2 0.207(7) 0.204(7) 0.152(6) 0.081(5) -0.024(5) -0.118(6)
F3 0.156(7) 0.252(10) 0.54(2) -0.023(14) -0.081(10) 0.146(8)
F4 0.54(2) 0.136(5) 0.132(6) -0.064(5) 0.065(10) -0.122(10)
F5 0.184(7) 0.189(7) 0.227(9) -0.024(7) -0.088(7) 0.049(6)
F6 0.184(6) 0.149(4) 0.098(4) 0.006(3) -0.016(4) -0.068(5)

loop_
_atom_type_symbol
_atom_type_description
_atom_type_scat_dispersion_real
_atom_type_scat_dispersion_imag
_atom_type_scat_source
C C 0.0033 0.0016 'International Tables Vol C Tables 4.2.6.8 and 6.1.1.4'
H H 0.0000 0.0000 'International Tables Vol C Tables 4.2.6.8 and 6.1.1.4'
N N 0.0061 0.0033 'International Tables Vol C Tables 4.2.6.8 and 6.1.1.4'
O O 0.0106 0.0060 'International Tables Vol C Tables 4.2.6.8 and 6.1.1.4'
P P 0.1023 0.0942 'International Tables Vol C Tables 4.2.6.8 and 6.1.1.4'
Mn Mn 0.3368 0.7283 'International Tables Vol C Tables 4.2.6.8 and 6.1.1.4'
F F 0.0171 0.0103 'International Tables Vol C Tables 4.2.6.8 and 6.1.1.4'

loop_
_geom_angle_atom_site_label_1
_geom_angle_atom_site_label_2
_geom_angle_atom_site_label_3
_geom_angle
C1 Mn1 C2 84.4(4)
C1 Mn1 N1 98.3(3)
C2 Mn1 N1 95.0(3)
C1 Mn1 N3 176.2(3)
C2 Mn1 N3 91.8(3)
N1 Mn1 N3 82.0(2)
C1 Mn1 N2 93.5(3)
C2 Mn1 N2 174.5(3)
N1 Mn1 N2 80.19(18)
N3 Mn1 N2 90.3(2)
C1 Mn1 P1 90.0(3)
C2 Mn1 P1 93.1(3)
N1 Mn1 P1 168.96(17)
N3 Mn1 P1 90.25(16)
N2 Mn1 P1 92.05(15)
C4 P1 C6 98.5(5)
C4 P1 C5 107.2(6)
C6 P1 C5 97.9(5)
C4 P1 Mn1 117.5(4)
C6 P1 Mn1 118.4(3)
C5 P1 Mn1 114.5(3)
C16 N1 N4 106.0(5)
C16 N1 Mn1 135.7(5)
N4 N1 Mn1 118.3(4)
C18 N4 N1 111.4(5)
C18 N4 C3 129.5(6)
N1 N4 C3 119.1(5)
N5 N2 C21 103.3(5)
N5 N2 Mn1 117.3(4)
C21 N2 Mn1 139.3(5)
N2 N5 C8 114.3(6)
N2 N5 C3 118.3(5)
C8 N5 C3 123.6(6)
C11 N3 N6 104.3(5)
C11 N3 Mn1 138.1(4)
N6 N3 Mn1 117.6(3)
C13 N6 N3 111.4(5)
C13 N6 C3 129.2(5)
N3 N6 C3 118.4(4)
N1 C16 C17 110.0(6)
N1 C16 C19 123.3(7)
C17 C16 C19 126.6(7)
C18 C17 C16 106.5(6)
C18 C17 H2 126.8
C16 C17 H2 126.8
N4 C18 C17 106.2(6)
N4 C18 C20 124.2(7)
C17 C18 C20 129.6(7)
C16 C19 H4A 109.5
C16 C19 H4B 109.5
H4A C19 H4B 109.5
C16 C19 H4C 109.5
H4A C19 H4C 109.5
H4B C19 H4C 109.5
C18 C20 H5A 109.5
C18 C20 H5B 109.5
H5A C20 H5B 109.5
C18 C20 H5C 109.5
H5A C20 H5C 109.5
H5B C20 H5C 109.5
N2 C21 C7 110.6(7)
N2 C21 C9 124.5(6)
C7 C21 C9 124.7(7)
C8 C7 C21 108.8(7)
C8 C7 H7 125.6
C21 C7 H7 125.6
C7 C8 N5 102.9(6)
C7 C8 C10 132.5(7)
N5 C8 C10 124.6(7)
C21 C9 H9A 109.5
C21 C9 H9B 109.5
H9A C9 H9B 109.5
C21 C9 H9C 109.5
H9A C9 H9C 109.5
H9B C9 H9C 109.5
C8 C10 H10A 109.5
C8 C10 H10B 109.5
H10A C10 H10B 109.5
C8 C10 H10C 109.5
H10A C10 H10C 109.5
H10B C10 H10C 109.5
N3 C11 C12 110.7(5)
N3 C11 C14 123.8(7)
C12 C11 C14 125.5(7)
C13 C12 C11 108.0(5)
C13 C12 H12 126.0
C11 C12 H12 126.0
C12 C13 N6 105.5(5)
C12 C13 C15 132.6(6)
N6 C13 C15 121.9(6)
C11 C14 H14A 109.5
C11 C14 H14B 109.5
H14A C14 H14B 109.5
C11 C14 H14C 109.5
H14A C14 H14C 109.5
H14B C14 H14C 109.5
C13 C15 H15A 109.5
C13 C15 H15B 109.5
H15A C15 H15B 109.5
C13 C15 H15C 109.5
H15A C15 H15C 109.5
H15B C15 H15C 109.5
N6 C3 N5 112.3(5)
N6 C3 N4 109.5(5)
N5 C3 N4 110.7(4)
N6 C3 H16 108.1
N5 C3 H16 108.1
N4 C3 H16 108.1
O2 C2 Mn1 177.1(9)
O1 C1 Mn1 175.1(8)
P1 C6 H19A 109.5
P1 C6 H19B 109.5
H19A C6 H19B 109.5
P1 C6 H19C 109.5
H19A C6 H19C 109.5
H19B C6 H19C 109.5
P1 C4 H20A 109.5
P1 C4 H20B 109.5
H20A C4 H20B 109.5
P1 C4 H20C 109.5
H20A C4 H20C 109.5
H20B C4 H20C 109.5
P1 C5 H21A 109.5
P1 C5 H21B 109.5
H21A C5 H21B 109.5
P1 C5 H21C 109.5
H21A C5 H21C 109.5
H21B C5 H21C 109.5
F3 P2 F4 96.2(7)
F3 P2 F2 91.8(7)
F4 P2 F2 90.7(5)
F3 P2 F1 94.0(7)
F4 P2 F1 91.0(5)
F2 P2 F1 173.7(5)
F3 P2 F5 171.0(6)
F4 P2 F5 92.7(6)
F2 P2 F5 87.3(5)
F1 P2 F5 86.6(5)
F3 P2 F6 86.1(6)
F4 P2 F6 177.6(5)
F2 P2 F6 89.9(4)
F1 P2 F6 88.1(4)
F5 P2 F6 85.0(4)

loop_
_geom_bond_atom_site_label_1
_geom_bond_atom_site_label_2
_geom_bond_distance
Mn1 C1 1.755(8)
Mn1 C2 1.756(8)
Mn1 N1 2.064(5)
Mn1 N3 2.110(5)
Mn1 N2 2.129(5)
Mn1 P1 2.293(2)
P1 C4 1.788(9)
P1 C6 1.823(9)
P1 C5 1.829(9)
O2 C2 1.167(9)
O1 C1 1.173(8)
N1 C16 1.321(8)
N1 N4 1.364(7)
N4 C18 1.351(8)
N4 C3 1.465(7)
N2 N5 1.348(7)
N2 C21 1.351(8)
N5 C8 1.378(8)
N5 C3 1.435(7)
N3 C11 1.339(7)
N3 N6 1.373(6)
N6 C13 1.362(7)
N6 C3 1.428(7)
C16 C17 1.402(9)
C16 C19 1.477(9)
C17 C18 1.369(10)
C17 H2 0.9300
C18 C20 1.491(10)
C19 H4A 0.9600
C19 H4B 0.9600
C19 H4C 0.9600
C20 H5A 0.9600
C20 H5B 0.9600
C20 H5C 0.9600
C21 C7 1.374(10)
C21 C9 1.494(10)
C7 C8 1.366(10)
C7 H7 0.9300
C8 C10 1.488(9)
C9 H9A 0.9600
C9 H9B 0.9600
C9 H9C 0.9600
C10 H10A 0.9600
C10 H10B 0.9600
C10 H10C 0.9600
C11 C12 1.367(9)
C11 C14 1.479(9)
C12 C13 1.355(8)
C12 H12 0.9300
C13 C15 1.500(9)
C14 H14A 0.9600
C14 H14B 0.9600
C14 H14C 0.9600
C15 H15A 0.9600
C15 H15B 0.9600
C15 H15C 0.9600
C3 H16 0.9800
C6 H19A 0.9600
C6 H19B 0.9600
C6 H19C 0.9600
C4 H20A 0.9600
C4 H20B 0.9600
C4 H20C 0.9600
C5 H21A 0.9600
C5 H21B 0.9600
C5 H21C 0.9600
P2 F3 1.456(7)
P2 F4 1.487(6)
P2 F2 1.513(6)
P2 F1 1.521(6)
P2 F5 1.522(7)
P2 F6 1.573(6)

loop_
_geom_torsion_atom_site_label_1
_geom_torsion_atom_site_label_2
_geom_torsion_atom_site_label_3
_geom_torsion_atom_site_label_4
_geom_torsion
C1 Mn1 P1 C4 -74.8(6)
C2 Mn1 P1 C4 9.6(6)
N1 Mn1 P1 C4 146.7(11)
N3 Mn1 P1 C4 101.4(6)
N2 Mn1 P1 C4 -168.3(6)
C1 Mn1 P1 C6 43.3(5)
C2 Mn1 P1 C6 127.7(5)
N1 Mn1 P1 C6 -95.2(11)
N3 Mn1 P1 C6 -140.5(4)
N2 Mn1 P1 C6 -50.2(4)
C1 Mn1 P1 C5 158.0(5)
C2 Mn1 P1 C5 -117.5(5)
N1 Mn1 P1 C5 19.5(11)
N3 Mn1 P1 C5 -25.8(4)
N2 Mn1 P1 C5 64.5(4)
C1 Mn1 N1 C16 44.2(7)
C2 Mn1 N1 C16 -40.9(7)
N3 Mn1 N1 C16 -132.0(7)
N2 Mn1 N1 C16 136.4(7)
P1 Mn1 N1 C16 -177.8(6)
C1 Mn1 N1 N4 -139.0(5)
C2 Mn1 N1 N4 135.9(6)
N3 Mn1 N1 N4 44.8(4)
N2 Mn1 N1 N4 -46.8(4)
P1 Mn1 N1 N4 -1.0(13)
C16 N1 N4 C18 -2.1(7)
Mn1 N1 N4 C18 -179.7(4)
C16 N1 N4 C3 178.6(5)
Mn1 N1 N4 C3 0.9(7)
C1 Mn1 N2 N5 154.4(5)
C2 Mn1 N2 N5 86(4)
N1 Mn1 N2 N5 56.6(4)
N3 Mn1 N2 N5 -25.3(4)
P1 Mn1 N2 N5 -115.5(4)
C1 Mn1 N2 C21 -20.5(7)
C2 Mn1 N2 C21 -89(4)
N1 Mn1 N2 C21 -118.3(7)
N3 Mn1 N2 C21 159.9(7)
P1 Mn1 N2 C21 69.6(7)
C21 N2 N5 C8 0.5(7)
Mn1 N2 N5 C8 -176.0(4)
C21 N2 N5 C3 159.5(5)
Mn1 N2 N5 C3 -17.0(7)
C1 Mn1 N3 C11 32(5)
C2 Mn1 N3 C11 32.2(8)
N1 Mn1 N3 C11 127.0(7)
N2 Mn1 N3 C11 -153.0(7)
P1 Mn1 N3 C11 -60.9(7)
C1 Mn1 N3 N6 -146(4)
C2 Mn1 N3 N6 -146.0(5)
N1 Mn1 N3 N6 -51.2(5)
N2 Mn1 N3 N6 28.9(5)
P1 Mn1 N3 N6 120.9(4)
C11 N3 N6 C13 0.7(7)
Mn1 N3 N6 C13 179.4(4)
C11 N3 N6 C3 -169.1(5)
Mn1 N3 N6 C3 9.6(7)
N4 N1 C16 C17 1.9(7)
Mn1 N1 C16 C17 179.0(5)
N4 N1 C16 C19 179.2(6)
Mn1 N1 C16 C19 -3.8(11)
N1 C16 C17 C18 -1.2(8)
C19 C16 C17 C18 -178.3(7)
N1 N4 C18 C17 1.3(7)
C3 N4 C18 C17 -179.4(6)
N1 N4 C18 C20 -178.0(7)
C3 N4 C18 C20 1.2(11)
C16 C17 C18 N4 -0.1(8)
C16 C17 C18 C20 179.2(7)
N5 N2 C21 C7 0.2(7)
Mn1 N2 C21 C7 175.5(5)
N5 N2 C21 C9 -174.5(6)
Mn1 N2 C21 C9 0.8(11)
N2 C21 C7 C8 -0.9(9)
C9 C21 C7 C8 173.8(7)
C21 C7 C8 N5 1.1(8)
C21 C7 C8 C10 -178.8(7)
N2 N5 C8 C7 -1.1(7)
C3 N5 C8 C7 -158.8(6)
N2 N5 C8 C10 178.9(6)
C3 N5 C8 C10 21.2(10)
N6 N3 C11 C12 -1.1(8)
Mn1 N3 C11 C12 -179.5(5)
N6 N3 C11 C14 177.6(7)
Mn1 N3 C11 C14 -0.7(12)
N3 C11 C12 C13 1.2(9)
C14 C11 C12 C13 -177.5(8)
C11 C12 C13 N6 -0.8(9)
C11 C12 C13 C15 -178.5(8)
N3 N6 C13 C12 0.1(8)
C3 N6 C13 C12 168.4(6)
N3 N6 C13 C15 178.1(7)
C3 N6 C13 C15 -13.5(11)
C13 N6 C3 N5 124.5(7)
N3 N6 C3 N5 -67.8(7)
C13 N6 C3 N4 -112.1(7)
N3 N6 C3 N4 55.5(7)
N2 N5 C3 N6 72.8(6)
C8 N5 C3 N6 -130.3(6)
N2 N5 C3 N4 -49.9(7)
C8 N5 C3 N4 107.0(6)
C18 N4 C3 N6 117.5(7)
N1 N4 C3 N6 -63.3(6)
C18 N4 C3 N5 -118.2(7)
N1 N4 C3 N5 61.1(7)
C1 Mn1 C2 O2 -10(14)
N1 Mn1 C2 O2 88(14)
N3 Mn1 C2 O2 170(14)
N2 Mn1 C2 O2 59(15)
P1 Mn1 C2 O2 -99(14)
C2 Mn1 C1 O1 -14(8)
N1 Mn1 C1 O1 -108(9)
N3 Mn1 C1 O1 -14(12)
N2 Mn1 C1 O1 171(9)
P1 Mn1 C1 O1 79(9)
